data_4301401
loop_
_publ_author_name
'Christopher J. Chancellor'
'Marilyn M. Olmstead'
'Alan L. Balch'

_publ_section_title
;
Formation of Crystalline Polymers from the Reaction of Amine-Functionalized
C60 with Silver Salts
;
_journal_name_full 'Inorganic Chemistry'
_journal_page_first 1339
_journal_page_last 1345
_journal_paper_doi 10.1021/ic8012427
_journal_volume 48
_journal_year 2009
_chemical_formula_sum 'C63.25 H8 Ag N2 O3.25'
_chemical_formula_weight 955.59
_chemical_name_common {[C60(CH2N(CH3)CH2)]AgNO3}.0.25CH3OH
_chemical_name_systematic
; 
 ? 
;
_space_group_IT_number 4
_symmetry_cell_setting monoclinic
_symmetry_space_group_name_Hall 'P 2yb'
_symmetry_space_group_name_H-M 'P 1 21 1'
_atom_sites_solution_hydrogens geom
_atom_sites_solution_primary direct
_atom_sites_solution_secondary difmap
_audit_creation_method SHELXL-97
_cell_angle_alpha 90.00
_cell_angle_beta 98.3707(19)
_cell_angle_gamma 90.00
_cell_formula_units_Z 4
_cell_length_a 17.2057(15)
_cell_length_b 9.9089(9)
_cell_length_c 19.4765(17)
_cell_measurement_reflns_used 5866
_cell_measurement_temperature 90(2)
_cell_measurement_theta_max 51.84
_cell_measurement_theta_min 4.76
_cell_volume 3285.2(5)
_computing_cell_refinement 'SAINT (Bruker, 2006)'
_computing_data_collection 'SMART (Bruker, 2006)'
_computing_data_reduction 'SAINT (Bruker, 2006)'
_computing_molecular_graphics 'SHELXTL 5.1, XP (Sheldrick, 2008)'
_computing_publication_material 'SHELXL97 (Sheldrick, 2008)'
_computing_structure_refinement 'SHELXL97 (Sheldrick, 2008)'
_computing_structure_solution 'SHELXS97 (Sheldrick, 2008)'
_diffrn_ambient_temperature 90(2)
_diffrn_detector_area_resol_mean 8.3
_diffrn_measured_fraction_theta_full 0.999
_diffrn_measured_fraction_theta_max 0.999
_diffrn_measurement_device_type 'Bruker SMART 1000'
_diffrn_measurement_method \w
_diffrn_radiation_monochromator graphite
_diffrn_radiation_source 'fine-focus sealed tube'
_diffrn_radiation_type MoK\a
_diffrn_radiation_wavelength 0.71073
_diffrn_reflns_av_R_equivalents 0.134
_diffrn_reflns_av_sigmaI/netI 0.1423
_diffrn_reflns_limit_h_max 20
_diffrn_reflns_limit_h_min -20
_diffrn_reflns_limit_k_max 11
_diffrn_reflns_limit_k_min -11
_diffrn_reflns_limit_l_max 23
_diffrn_reflns_limit_l_min -23
_diffrn_reflns_number 45774
_diffrn_reflns_theta_full 25.35
_diffrn_reflns_theta_max 25.35
_diffrn_reflns_theta_min 1.71
_exptl_absorpt_coefficient_mu 0.686
_exptl_absorpt_correction_T_max 0.993
_exptl_absorpt_correction_T_min 0.810
_exptl_absorpt_correction_type multi-scan
_exptl_absorpt_process_details 'TWINABS (Sheldrick, 2008/3)'
_exptl_crystal_colour red
_exptl_crystal_density_diffrn 1.932
_exptl_crystal_density_method 'not measured'
_exptl_crystal_description plate
_exptl_crystal_F_000 1898
_exptl_crystal_size_max 0.32
_exptl_crystal_size_mid 0.11
_exptl_crystal_size_min 0.01
_refine_diff_density_max 0.741
_refine_diff_density_min -0.981
_refine_diff_density_rms 0.141
_refine_ls_abs_structure_details 'Flack H D (1983), Acta Cryst. A39, 876-881'
_refine_ls_abs_structure_Flack 0.00(3)
_refine_ls_extinction_method none
_refine_ls_goodness_of_fit_ref 1.043
_refine_ls_hydrogen_treatment constr
_refine_ls_matrix_type full
_refine_ls_number_parameters 606
_refine_ls_number_reflns 12005
_refine_ls_number_restraints 1
_refine_ls_restrained_S_all 1.043
_refine_ls_R_factor_all 0.1214
_refine_ls_R_factor_gt 0.0647
_refine_ls_shift/su_max 0.004
_refine_ls_shift/su_mean 0.000
_refine_ls_structure_factor_coef Fsqd
_refine_ls_weighting_details 'calc w=1/[\s^2^(Fo^2^)+(0.0490P)^2^] where P=(Fo^2^+2Fc^2^)/3'
_refine_ls_weighting_scheme calc
_refine_ls_wR_factor_gt 0.1183
_refine_ls_wR_factor_ref 0.1369
_reflns_number_gt 7834
_reflns_number_total 12005
_reflns_threshold_expression I>2\s(I)
_cod_data_source_file ic8012427_si_001_3.cif
_cod_data_source_block cjc54
_cod_original_sg_symbol_H-M 'P 21'
_cod_database_code 4301401

loop_
_symmetry_equiv_pos_as_xyz
'x, y, z'
'-x, y+1/2, -z'

loop_
_atom_site_label
_atom_site_type_symbol
_atom_site_fract_x
_atom_site_fract_y
_atom_site_fract_z
_atom_site_U_iso_or_equiv
_atom_site_adp_type
_atom_site_occupancy
_atom_site_symmetry_multiplicity
_atom_site_calc_flag
_atom_site_refinement_flags
_atom_site_disorder_assembly
_atom_site_disorder_group
Ag1 Ag 0.55427(6) 1.14999(17) 0.01672(6) 0.0199(3) Uani 1 1 d . . .
O1 O 0.4195(6) 1.2252(11) 0.0255(5) 0.019(3) Uani 1 1 d . . .
O2 O 0.3807(7) 1.4385(11) 0.0260(6) 0.025(3) Uani 1 1 d . . .
O3 O 0.5056(6) 1.3893(11) 0.0517(6) 0.031(4) Uani 1 1 d . . .
N1 N 0.6602(7) 1.2664(13) -0.0190(7) 0.015(3) Uiso 1 1 d . . .
N2 N 0.4330(7) 1.3517(13) 0.0352(6) 0.012(3) Uiso 1 1 d . . .
C1 C 0.3835(9) 0.7550(16) 0.1406(8) 0.014(4) Uiso 1 1 d . . .
C2 C 0.4081(8) 0.8995(15) 0.1118(7) 0.011(3) Uiso 1 1 d . . .
C3 C 0.4005(8) 1.0142(15) 0.1596(8) 0.011(4) Uiso 1 1 d . . .
C4 C 0.3630(8) 1.0096(14) 0.2166(8) 0.007(3) Uiso 1 1 d . . .
C5 C 0.3402(8) 0.8779(15) 0.2436(7) 0.014(3) Uiso 1 1 d . . .
C6 C 0.3574(9) 0.7614(15) 0.2114(8) 0.014(4) Uiso 1 1 d . . .
C7 C 0.4511(8) 0.654(2) 0.1573(6) 0.016(3) Uiso 1 1 d . . .
C8 C 0.5234(7) 0.6683(19) 0.1361(6) 0.013(3) Uiso 1 1 d . . .
C9 C 0.5434(8) 0.8013(15) 0.1097(8) 0.011(3) Uiso 1 1 d . . .
C10 C 0.4943(8) 0.9101(15) 0.1039(7) 0.011(3) Uiso 1 1 d . . .
C11 C 0.5229(9) 1.0391(16) 0.1257(8) 0.015(4) Uiso 1 1 d . . .
C12 C 0.4651(8) 1.1041(13) 0.1585(7) 0.008(3) Uiso 1 1 d . . .
C13 C 0.4907(8) 1.1933(15) 0.2148(8) 0.014(4) Uiso 1 1 d . . .
C14 C 0.4477(8) 1.1886(14) 0.2760(7) 0.016(4) Uiso 1 1 d . . .
C15 C 0.3856(8) 1.0984(14) 0.2749(7) 0.010(3) Uiso 1 1 d . . .
C16 C 0.3788(9) 1.0224(15) 0.3377(8) 0.018(4) Uiso 1 1 d . . .
C17 C 0.3506(9) 0.8898(16) 0.3183(7) 0.020(4) Uiso 1 1 d . . .
C18 C 0.3780(8) 0.7820(13) 0.3592(7) 0.008(3) Uiso 1 1 d . . .
C19 C 0.3961(6) 0.655(2) 0.3273(6) 0.011(3) Uiso 1 1 d . . .
C20 C 0.3869(7) 0.650(2) 0.2548(6) 0.011(3) Uiso 1 1 d . . .
C21 C 0.4445(8) 0.5815(13) 0.2204(7) 0.006(3) Uiso 1 1 d . . .
C22 C 0.5104(9) 0.5235(14) 0.2588(8) 0.013(3) Uiso 1 1 d . . .
C23 C 0.5854(9) 0.5389(16) 0.2350(9) 0.019(4) Uiso 1 1 d . . .
C24 C 0.5930(9) 0.6118(15) 0.1769(8) 0.017(4) Uiso 1 1 d . . .
C25 C 0.6570(8) 0.7007(14) 0.1772(7) 0.015(4) Uiso 1 1 d . . .
C26 C 0.6303(8) 0.8202(14) 0.1353(7) 0.008(3) Uiso 1 1 d . . .
C27 C 0.6594(9) 0.9499(16) 0.1530(8) 0.018(4) Uiso 1 1 d . . .
C28 C 0.6059(9) 1.0639(15) 0.1496(8) 0.013(4) Uiso 1 1 d . . .
C29 C 0.6286(7) 1.151(2) 0.2066(6) 0.012(3) Uiso 1 1 d . . .
C30 C 0.5721(10) 1.2127(16) 0.2403(9) 0.023(4) Uiso 1 1 d . . .
C31 C 0.5834(9) 1.2233(15) 0.3119(8) 0.019(4) Uiso 1 1 d . . .
C32 C 0.5072(8) 1.2081(14) 0.3358(7) 0.009(3) Uiso 1 1 d . . .
C33 C 0.4984(7) 1.1340(16) 0.3961(6) 0.011(3) Uiso 1 1 d . . .
C34 C 0.4336(8) 1.0436(15) 0.3966(7) 0.019(4) Uiso 1 1 d . . .
C35 C 0.4608(8) 0.9312(13) 0.4375(7) 0.017(3) Uiso 1 1 d . . .
C36 C 0.4342(8) 0.8012(13) 0.4222(7) 0.013(3) Uiso 1 1 d . . .
C37 C 0.4890(7) 0.6867(13) 0.4262(6) 0.015(3) Uiso 1 1 d . . .
C38 C 0.4665(9) 0.5979(14) 0.3674(7) 0.018(4) Uiso 1 1 d . . .
C39 C 0.5230(9) 0.5314(16) 0.3309(8) 0.022(4) Uiso 1 1 d . . .
C40 C 0.6030(8) 0.5535(15) 0.3579(8) 0.015(4) Uiso 1 1 d . . .
C41 C 0.6439(8) 0.5564(15) 0.2984(8) 0.016(4) Uiso 1 1 d . . .
C42 C 0.7059(7) 0.645(2) 0.2986(6) 0.016(3) Uiso 1 1 d . . .
C43 C 0.7122(9) 0.7197(15) 0.2322(8) 0.018(4) Uiso 1 1 d . . .
C44 C 0.7425(8) 0.8556(15) 0.2531(7) 0.011(3) Uiso 1 1 d . . .
C45 C 0.7152(9) 0.9648(17) 0.2127(9) 0.021(4) Uiso 1 1 d . . .
C46 C 0.6975(9) 1.0895(16) 0.2463(8) 0.019(4) Uiso 1 1 d . . .
C47 C 0.7059(7) 1.1018(13) 0.3210(7) 0.009(3) Uiso 1 1 d . . .
C48 C 0.6484(7) 1.165(2) 0.3539(7) 0.022(3) Uiso 1 1 d . . .
C49 C 0.6386(8) 1.0947(13) 0.4141(7) 0.014(3) Uiso 1 1 d . . .
C50 C 0.5621(7) 1.0766(12) 0.4364(6) 0.009(3) Uiso 1 1 d . . .
C51 C 0.5423(8) 0.9491(14) 0.4635(7) 0.019(3) Uiso 1 1 d . . .
C52 C 0.5973(8) 0.8393(15) 0.4689(7) 0.017(3) Uiso 1 1 d . . .
C53 C 0.5674(8) 0.7064(14) 0.4497(7) 0.017(3) Uiso 1 1 d . . .
C54 C 0.6263(7) 0.6373(17) 0.4142(6) 0.013(3) Uiso 1 1 d . . .
C55 C 0.6916(8) 0.7336(14) 0.4145(8) 0.018(4) Uiso 1 1 d . . .
C56 C 0.7311(9) 0.7354(16) 0.3551(8) 0.023(4) Uiso 1 1 d . . .
C57 C 0.7541(9) 0.8622(16) 0.3290(8) 0.022(4) Uiso 1 1 d . . .
C58 C 0.7351(9) 0.9846(15) 0.3595(8) 0.016(3) Uiso 1 1 d . . .
C59 C 0.6947(8) 0.9815(14) 0.4190(8) 0.018(3) Uiso 1 1 d . . .
C60 C 0.6724(8) 0.8537(14) 0.4454(7) 0.016(3) Uiso 1 1 d . . .
C61 C 0.6830(8) 1.2048(15) -0.0815(7) 0.013(4) Uiso 1 1 d . . .
H61A H 0.6836 1.1051 -0.0781 0.016 Uiso 1 1 calc R . .
H61B H 0.7354 1.2366 -0.0898 0.016 Uiso 1 1 calc R . .
C62 C 0.6447(8) 1.4071(15) -0.0420(8) 0.012(4) Uiso 1 1 d . . .
H62A H 0.6945 1.4537 -0.0468 0.015 Uiso 1 1 calc R . .
H62B H 0.6182 1.4571 -0.0079 0.015 Uiso 1 1 calc R . .
C63 C 0.7263(9) 1.2557(16) 0.0386(8) 0.023(4) Uiso 1 1 d . . .
H63A H 0.7712 1.3074 0.0270 0.034 Uiso 1 1 calc R . .
H63B H 0.7414 1.1608 0.0456 0.034 Uiso 1 1 calc R . .
H63C H 0.7102 1.2918 0.0812 0.034 Uiso 1 1 calc R . .
Ag2 Ag 1.04873(6) 1.15201(17) 0.98232(6) 0.0200(3) Uani 1 1 d . . .
O4 O 0.9087(6) 1.2306(10) 0.9737(6) 0.017(3) Uani 1 1 d . . .
O5 O 0.8699(6) 1.4391(12) 0.9723(6) 0.029(3) Uani 1 1 d . . .
O6 O 0.9873(5) 1.3896(11) 0.9464(6) 0.027(3) Uani 1 1 d . . .
N3 N 1.1661(7) 1.2677(12) 1.0206(7) 0.014(3) Uiso 1 1 d . . .
N4 N 0.9237(8) 1.3542(16) 0.9624(7) 0.026(4) Uiso 1 1 d . . .
C101 C 0.8390(9) 0.7575(16) 0.8603(8) 0.013(3) Uiso 1 1 d . . .
C102 C 0.8721(8) 0.8993(16) 0.8892(8) 0.013(4) Uiso 1 1 d . . .
C103 C 0.9640(9) 0.9059(16) 0.8956(8) 0.016(4) Uiso 1 1 d . . .
C104 C 1.0122(8) 0.8013(14) 0.8894(7) 0.009(3) Uiso 1 1 d . . .
C105 C 0.9796(7) 0.6691(19) 0.8646(7) 0.014(3) Uiso 1 1 d . . .
C106 C 0.9009(8) 0.651(2) 0.8453(6) 0.014(3) Uiso 1 1 d . . .
C107 C 0.7876(9) 0.7613(15) 0.7892(8) 0.014(4) Uiso 1 1 d . . .
C108 C 0.7595(8) 0.8804(15) 0.7561(7) 0.010(3) Uiso 1 1 d . . .
C109 C 0.7915(9) 1.0128(16) 0.7824(8) 0.017(4) Uiso 1 1 d . . .
C110 C 0.8484(8) 1.0179(14) 0.8389(8) 0.009(3) Uiso 1 1 d . . .
C111 C 0.9137(9) 1.1083(15) 0.8378(8) 0.018(4) Uiso 1 1 d . . .
C112 C 0.9830(9) 1.0406(16) 0.8759(8) 0.017(4) Uiso 1 1 d . . .
C113 C 1.0560(9) 1.0607(15) 0.8530(8) 0.014(4) Uiso 1 1 d . . .
C114 C 1.1083(8) 0.9468(14) 0.8487(7) 0.008(3) Uiso 1 1 d . . .
C115 C 1.0842(9) 0.8209(16) 0.8670(8) 0.017(4) Uiso 1 1 d . . .
C116 C 1.1010(8) 0.7086(14) 0.8289(7) 0.015(4) Uiso 1 1 d . . .
C117 C 1.0363(8) 0.6124(13) 0.8260(7) 0.011(4) Uiso 1 1 d . . .
C118 C 1.0095(8) 0.5374(15) 0.7648(8) 0.013(4) Uiso 1 1 d . . .
C119 C 0.9293(9) 0.5239(15) 0.7448(8) 0.015(4) Uiso 1 1 d . . .
C120 C 0.8742(10) 0.5800(17) 0.7821(8) 0.023(4) Uiso 1 1 d . . .
C121 C 0.8042(7) 0.650(2) 0.7484(7) 0.018(3) Uiso 1 1 d . . .
C122 C 0.7903(6) 0.656(2) 0.6767(6) 0.011(3) Uiso 1 1 d . . .
C123 C 0.7613(9) 0.7697(15) 0.6426(8) 0.018(4) Uiso 1 1 d . . .
C124 C 0.7466(8) 0.8858(14) 0.6814(7) 0.009(3) Uiso 1 1 d . . .
C125 C 0.7698(8) 1.0225(13) 0.6612(7) 0.006(3) Uiso 1 1 d . . .
C126 C 0.7975(8) 1.0934(15) 0.7229(8) 0.013(3) Uiso 1 1 d . . .
C127 C 0.8589(8) 1.1836(15) 0.7237(7) 0.018(4) Uiso 1 1 d . . .
C128 C 0.9180(8) 1.1926(15) 0.7827(8) 0.015(4) Uiso 1 1 d . . .
C129 C 0.9947(8) 1.2136(14) 0.7593(7) 0.011(3) Uiso 1 1 d . . .
C130 C 1.0621(7) 1.150(2) 0.7926(6) 0.017(3) Uiso 1 1 d . . .
C131 C 1.1184(9) 1.0886(16) 0.7516(8) 0.015(4) Uiso 1 1 d . . .
C132 C 1.1465(8) 0.9667(15) 0.7864(8) 0.012(3) Uiso 1 1 d . . .
C133 C 1.1602(9) 0.8568(16) 0.7477(8) 0.018(4) Uiso 1 1 d . . .
C134 C 1.1374(9) 0.7198(15) 0.7665(8) 0.014(4) Uiso 1 1 d . . .
C135 C 1.1115(6) 0.6460(19) 0.7075(6) 0.011(3) Uiso 1 1 d . . .
C136 C 1.0475(8) 0.5575(14) 0.7068(8) 0.016(4) Uiso 1 1 d . . .
C137 C 0.9888(9) 0.5496(16) 0.6439(8) 0.024(4) Uiso 1 1 d . . .
C138 C 0.9110(9) 0.5284(14) 0.6678(8) 0.017(4) Uiso 1 1 d . . .
C139 C 0.8463(9) 0.5932(15) 0.6361(7) 0.017(4) Uiso 1 1 d . . .
C140 C 0.8515(7) 0.6764(15) 0.5774(6) 0.017(3) Uiso 1 1 d . . .
C141 C 0.7984(8) 0.7888(14) 0.5815(7) 0.017(3) Uiso 1 1 d . . .
C142 C 0.8195(8) 0.9182(14) 0.5603(7) 0.017(3) Uiso 1 1 d . . .
C143 C 0.8044(9) 1.0338(15) 0.6013(8) 0.019(4) Uiso 1 1 d . . .
C144 C 0.8693(8) 1.1339(17) 0.6047(7) 0.018(3) Uiso 1 1 d . . .
C145 C 0.8942(8) 1.2027(15) 0.6612(8) 0.016(4) Uiso 1 1 d . . .
C146 C 0.9786(8) 1.2205(13) 0.6832(7) 0.008(3) Uiso 1 1 d . . .
C147 C 1.0341(7) 1.161(2) 0.6456(6) 0.021(3) Uiso 1 1 d . . .
C148 C 1.1064(8) 1.0900(15) 0.6811(7) 0.015(3) Uiso 1 1 d . . .
C149 C 1.1186(8) 0.9769(14) 0.6389(7) 0.013(3) Uiso 1 1 d . . .
C150 C 1.1460(7) 0.8609(13) 0.6740(6) 0.008(3) Uiso 1 1 d . . .
C151 C 1.1147(8) 0.7306(13) 0.6475(7) 0.006(3) Uiso 1 1 d . . .
C152 C 1.0589(8) 0.7245(14) 0.5888(7) 0.020(3) Uiso 1 1 d . . .
C153 C 0.9932(8) 0.6334(17) 0.5879(7) 0.022(4) Uiso 1 1 d . . .
C154 C 0.9236(7) 0.6977(13) 0.5536(6) 0.013(3) Uiso 1 1 d . . .
C155 C 0.9450(8) 0.8309(15) 0.5329(7) 0.015(3) Uiso 1 1 d . . .
C156 C 0.8972(8) 0.9404(13) 0.5365(7) 0.014(3) Uiso 1 1 d . . .
C157 C 0.9300(8) 1.0706(13) 0.5635(7) 0.015(3) Uiso 1 1 d . . .
C158 C 1.0068(8) 1.0832(13) 0.5836(7) 0.013(3) Uiso 1 1 d . . .
C159 C 1.0586(8) 0.9663(13) 0.5790(7) 0.013(3) Uiso 1 1 d . . .
C160 C 1.0292(8) 0.8507(14) 0.5533(7) 0.014(3) Uiso 1 1 d . . .
C161 C 1.1571(10) 1.4101(17) 1.0374(9) 0.022(4) Uiso 1 1 d . . .
H16D H 1.1176 1.4551 1.0029 0.026 Uiso 1 1 calc R . .
H16E H 1.2076 1.4592 1.0406 0.026 Uiso 1 1 calc R . .
C162 C 1.2097(8) 1.2031(15) 1.0846(7) 0.017(4) Uiso 1 1 d . . .
H16F H 1.2651 1.2335 1.0938 0.021 Uiso 1 1 calc R . .
H16G H 1.2080 1.1033 1.0818 0.021 Uiso 1 1 calc R . .
C163 C 1.2109(8) 1.2533(15) 0.9597(8) 0.018(4) Uiso 1 1 d . . .
H16H H 1.2665 1.2731 0.9748 0.026 Uiso 1 1 calc R . .
H16I H 1.1897 1.3166 0.9231 0.026 Uiso 1 1 calc R . .
H16J H 1.2054 1.1608 0.9418 0.026 Uiso 1 1 calc R . .
O7 O 1.2299(12) 0.879(3) 0.5190(11) 0.055(6) Uiso 0.50 1 d P . .
H7 H 1.2192 0.7971 0.5250 0.083 Uiso 0.50 1 calc PR . .
C164 C 1.2705(15) 0.887(3) 0.4755(14) 0.029(7) Uiso 0.50 1 d P . .
H16A H 1.2679 0.9786 0.4564 0.044 Uiso 0.50 1 d PR . .
H16B H 1.2524 0.8224 0.4385 0.044 Uiso 0.50 1 d PR . .
H16C H 1.3248 0.8660 0.4953 0.044 Uiso 0.50 1 d PR . .

loop_
_atom_site_aniso_label
_atom_site_aniso_U_11
_atom_site_aniso_U_22
_atom_site_aniso_U_33
_atom_site_aniso_U_23
_atom_site_aniso_U_13
_atom_site_aniso_U_12
Ag1 0.0169(7) 0.0164(7) 0.0302(8) 0.0077(8) 0.0170(5) 0.0031(8)
O1 0.025(7) 0.020(7) 0.018(7) 0.010(5) 0.018(5) 0.008(5)
O2 0.036(8) 0.023(8) 0.018(7) 0.007(5) 0.010(6) 0.007(6)
O3 0.028(8) 0.037(9) 0.032(8) -0.018(6) 0.019(6) -0.007(7)
Ag2 0.0121(7) 0.0172(7) 0.0312(8) -0.0066(8) 0.0051(5) 0.0021(8)
O4 0.016(6) 0.016(7) 0.022(7) 0.000(5) 0.009(5) -0.002(5)
O5 0.021(7) 0.022(8) 0.049(9) 0.017(6) 0.024(6) 0.016(6)
O6 0.011(7) 0.034(9) 0.041(8) 0.012(6) 0.017(6) -0.005(6)

loop_
_atom_type_symbol
_atom_type_description
_atom_type_scat_dispersion_real
_atom_type_scat_dispersion_imag
_atom_type_scat_source
C C 0.0033 0.0016 'International Tables Vol C Tables 4.2.6.8 and 6.1.1.4'
H H 0.0000 0.0000 'International Tables Vol C Tables 4.2.6.8 and 6.1.1.4'
N N 0.0061 0.0033 'International Tables Vol C Tables 4.2.6.8 and 6.1.1.4'
O O 0.0106 0.0060 'International Tables Vol C Tables 4.2.6.8 and 6.1.1.4'
Ag Ag -0.8971 1.1015 'International Tables Vol C Tables 4.2.6.8 and 6.1.1.4'

loop_
_geom_angle_atom_site_label_1
_geom_angle_atom_site_label_2
_geom_angle_atom_site_label_3
_geom_angle
_geom_angle_site_symmetry_1
_geom_angle_site_symmetry_3
_geom_angle_publ_flag
N1 Ag1 O1 130.6(4) . . ?
N1 Ag1 C11 137.3(5) . . ?
O1 Ag1 C11 75.8(4) . . ?
N1 Ag1 O2 84.9(4) . 2_645 ?
O1 Ag1 O2 136.6(4) . 2_645 ?
C11 Ag1 O2 94.2(4) . 2_645 ?
N2 O1 Ag1 98.8(8) . . ?
N2 O2 Ag1 105.7(9) . 2_655 ?
C61 N1 C62 101.5(11) . . ?
C61 N1 C63 109.3(12) . . ?
C62 N1 C63 112.5(12) . . ?
C61 N1 Ag1 110.8(9) . . ?
C62 N1 Ag1 116.1(9) . . ?
C63 N1 Ag1 106.6(9) . . ?
O2 N2 O1 123.0(13) . . ?
O2 N2 O3 119.2(13) . . ?
O1 N2 O3 117.7(12) . . ?
C6 C1 C7 98.6(12) . . ?
C6 C1 C61 113.4(12) . 2_645 ?
C7 C1 C61 113.4(13) . 2_645 ?
C6 C1 C2 113.9(12) . . ?
C7 C1 C2 115.0(13) . . ?
C61 C1 C2 103.0(12) 2_645 . ?
C3 C2 C10 100.8(11) . . ?
C3 C2 C62 115.1(13) . 2_645 ?
C10 C2 C62 111.7(12) . 2_645 ?
C3 C2 C1 114.2(12) . . ?
C10 C2 C1 113.9(12) . . ?
C62 C2 C1 101.6(11) 2_645 . ?
C4 C3 C12 119.6(13) . . ?
C4 C3 C2 125.4(13) . . ?
C12 C3 C2 109.2(12) . . ?
C3 C4 C15 121.0(13) . . ?
C3 C4 C5 120.0(13) . . ?
C15 C4 C5 108.2(12) . . ?
C6 C5 C17 121.8(14) . . ?
C6 C5 C4 119.6(13) . . ?
C17 C5 C4 106.6(13) . . ?
C5 C6 C20 117.4(14) . . ?
C5 C6 C1 124.6(14) . . ?
C20 C6 C1 112.2(13) . . ?
C8 C7 C21 119.7(13) . . ?
C8 C7 C1 124.2(16) . . ?
C21 C7 C1 110.8(11) . . ?
C7 C8 C24 120.5(14) . . ?
C7 C8 C9 117.7(15) . . ?
C24 C8 C9 108.7(12) . . ?
C10 C9 C8 124.2(14) . . ?
C10 C9 C26 119.9(14) . . ?
C8 C9 C26 105.4(12) . . ?
C9 C10 C11 120.4(15) . . ?
C9 C10 C2 122.7(13) . . ?
C11 C10 C2 109.5(13) . . ?
C10 C11 C12 108.1(13) . . ?
C10 C11 C28 122.1(13) . . ?
C12 C11 C28 120.0(14) . . ?
C10 C11 Ag1 104.4(10) . . ?
C12 C11 Ag1 115.7(10) . . ?
C28 C11 Ag1 82.8(9) . . ?
C11 C12 C13 118.1(13) . . ?
C11 C12 C3 108.8(12) . . ?
C13 C12 C3 121.9(13) . . ?
C12 C13 C30 121.8(13) . . ?
C12 C13 C14 117.5(13) . . ?
C30 C13 C14 107.6(13) . . ?
C15 C14 C32 123.3(13) . . ?
C15 C14 C13 118.5(13) . . ?
C32 C14 C13 105.4(12) . . ?
C14 C15 C4 121.4(13) . . ?
C14 C15 C16 118.3(13) . . ?
C4 C15 C16 107.5(12) . . ?
C34 C16 C17 121.3(14) . . ?
C34 C16 C15 119.2(14) . . ?
C17 C16 C15 108.5(13) . . ?
C18 C17 C16 119.0(14) . . ?
C18 C17 C5 120.2(14) . . ?
C16 C17 C5 109.2(13) . . ?
C17 C18 C19 119.9(13) . . ?
C17 C18 C36 121.1(13) . . ?
C19 C18 C36 108.4(11) . . ?
C20 C19 C18 117.6(16) . . ?
C20 C19 C38 119.4(12) . . ?
C18 C19 C38 108.6(12) . . ?
C19 C20 C6 123.0(17) . . ?
C19 C20 C21 120.0(13) . . ?
C6 C20 C21 107.2(12) . . ?
C22 C21 C7 120.4(13) . . ?
C22 C21 C20 120.4(12) . . ?
C7 C21 C20 107.7(13) . . ?
C21 C22 C39 121.0(14) . . ?
C21 C22 C23 118.8(14) . . ?
C39 C22 C23 107.7(14) . . ?
C24 C23 C22 121.4(15) . . ?
C24 C23 C41 119.5(14) . . ?
C22 C23 C41 105.9(13) . . ?
C23 C24 C25 119.8(15) . . ?
C23 C24 C8 119.2(14) . . ?
C25 C24 C8 110.1(13) . . ?
C43 C25 C24 123.6(15) . . ?
C43 C25 C26 117.3(14) . . ?
C24 C25 C26 108.7(12) . . ?
C27 C26 C25 121.9(13) . . ?
C27 C26 C9 119.6(13) . . ?
C25 C26 C9 107.2(12) . . ?
C45 C27 C26 118.5(15) . . ?
C45 C27 C28 107.9(14) . . ?
C26 C27 C28 120.0(14) . . ?
C29 C28 C27 109.6(14) . . ?
C29 C28 C11 120.0(13) . . ?
C27 C28 C11 117.9(14) . . ?
C30 C29 C28 120.4(13) . . ?
C30 C29 C46 120.3(13) . . ?
C28 C29 C46 106.0(15) . . ?
C31 C30 C29 120.2(15) . . ?
C31 C30 C13 110.3(14) . . ?
C29 C30 C13 119.5(15) . . ?
C30 C31 C48 122.4(14) . . ?
C30 C31 C32 108.2(14) . . ?
C48 C31 C32 116.5(13) . . ?
C33 C32 C14 116.9(12) . . ?
C33 C32 C31 121.8(12) . . ?
C14 C32 C31 108.6(12) . . ?
C50 C33 C32 121.2(11) . . ?
C50 C33 C34 107.1(13) . . ?
C32 C33 C34 120.6(12) . . ?
C16 C34 C35 118.4(14) . . ?
C16 C34 C33 121.6(13) . . ?
C35 C34 C33 107.6(12) . . ?
C36 C35 C34 122.8(13) . . ?
C36 C35 C51 117.9(12) . . ?
C34 C35 C51 109.3(12) . . ?
C35 C36 C18 117.4(12) . . ?
C35 C36 C37 121.1(12) . . ?
C18 C36 C37 106.6(11) . . ?
C53 C37 C38 119.0(12) . . ?
C53 C37 C36 120.0(12) . . ?
C38 C37 C36 109.3(11) . . ?
C39 C38 C37 123.0(13) . . ?
C39 C38 C19 118.7(13) . . ?
C37 C38 C19 107.0(12) . . ?
C22 C39 C40 112.6(14) . . ?
C22 C39 C38 120.4(14) . . ?
C40 C39 C38 115.7(14) . . ?
C54 C40 C39 122.6(13) . . ?
C54 C40 C41 120.4(13) . . ?
C39 C40 C41 105.4(13) . . ?
C42 C41 C40 118.6(13) . . ?
C42 C41 C23 120.3(13) . . ?
C40 C41 C23 108.4(13) . . ?
C41 C42 C56 123.0(12) . . ?
C41 C42 C43 117.5(12) . . ?
C56 C42 C43 107.3(15) . . ?
C25 C43 C44 121.9(14) . . ?
C25 C43 C42 119.1(14) . . ?
C44 C43 C42 106.2(13) . . ?
C45 C44 C57 121.7(14) . . ?
C45 C44 C43 118.7(14) . . ?
C57 C44 C43 108.0(13) . . ?
C44 C45 C27 121.6(15) . . ?
C44 C45 C46 119.2(15) . . ?
C27 C45 C46 107.5(14) . . ?
C47 C46 C45 122.0(14) . . ?
C47 C46 C29 117.1(13) . . ?
C45 C46 C29 108.9(14) . . ?
C48 C47 C58 109.8(12) . . ?
C48 C47 C46 121.6(12) . . ?
C58 C47 C46 115.7(12) . . ?
C49 C48 C47 110.0(15) . . ?
C49 C48 C31 120.6(12) . . ?
C47 C48 C31 118.2(13) . . ?
C48 C49 C50 122.5(12) . . ?
C48 C49 C59 106.0(12) . . ?
C50 C49 C59 119.9(12) . . ?
C33 C50 C51 111.3(12) . . ?
C33 C50 C49 117.3(11) . . ?
C51 C50 C49 119.5(11) . . ?
C50 C51 C35 104.6(12) . . ?
C50 C51 C52 120.5(13) . . ?
C35 C51 C52 122.3(13) . . ?
C60 C52 C51 120.9(13) . . ?
C60 C52 C53 108.1(12) . . ?
C51 C52 C53 117.8(13) . . ?
C37 C53 C52 120.7(12) . . ?
C37 C53 C54 119.1(12) . . ?
C52 C53 C54 107.6(12) . . ?
C40 C54 C55 121.4(12) . . ?
C40 C54 C53 120.6(12) . . ?
C55 C54 C53 105.9(13) . . ?
C60 C55 C56 120.7(14) . . ?
C60 C55 C54 108.9(12) . . ?
C56 C55 C54 117.3(13) . . ?
C55 C56 C57 119.3(14) . . ?
C55 C56 C42 119.2(14) . . ?
C57 C56 C42 110.1(14) . . ?
C58 C57 C56 120.8(14) . . ?
C58 C57 C44 117.3(14) . . ?
C56 C57 C44 108.4(13) . . ?
C57 C58 C47 124.2(14) . . ?
C57 C58 C59 119.4(14) . . ?
C47 C58 C59 105.4(12) . . ?
C58 C59 C60 119.5(13) . . ?
C58 C59 C49 108.7(12) . . ?
C60 C59 C49 119.1(12) . . ?
C55 C60 C52 109.4(12) . . ?
C55 C60 C59 120.3(13) . . ?
C52 C60 C59 120.0(13) . . ?
N1 C61 C1 102.8(11) . 2_655 ?
N1 C61 H61A 111.2 . . ?
C1 C61 H61A 111.2 2_655 . ?
N1 C61 H61B 111.2 . . ?
C1 C61 H61B 111.2 2_655 . ?
H61A C61 H61B 109.1 . . ?
N1 C62 C2 106.4(12) . 2_655 ?
N1 C62 H62A 110.5 . . ?
C2 C62 H62A 110.5 2_655 . ?
N1 C62 H62B 110.5 . . ?
C2 C62 H62B 110.5 2_655 . ?
H62A C62 H62B 108.6 . . ?
N1 C63 H63A 109.5 . . ?
N1 C63 H63B 109.5 . . ?
H63A C63 H63B 109.5 . . ?
N1 C63 H63C 109.5 . . ?
H63A C63 H63C 109.5 . . ?
H63B C63 H63C 109.5 . . ?
N3 Ag2 C112 138.7(5) . . ?
N3 Ag2 O4 129.9(4) . . ?
C112 Ag2 O4 76.4(4) . . ?
N3 Ag2 C113 107.8(4) . . ?
C112 Ag2 C113 31.2(4) . . ?
O4 Ag2 C113 102.5(4) . . ?
N4 O4 Ag2 95.3(8) . . ?
C161 N3 C162 106.4(12) . . ?
C161 N3 C163 110.5(12) . . ?
C162 N3 C163 111.2(11) . . ?
C161 N3 Ag2 115.3(10) . . ?
C162 N3 Ag2 111.0(9) . . ?
C163 N3 Ag2 102.6(9) . . ?
O6 N4 O4 121.7(14) . . ?
O6 N4 O5 122.5(15) . . ?
O4 N4 O5 115.7(13) . . ?
C107 C101 C162 109.5(12) . 2_747 ?
C107 C101 C106 99.6(12) . . ?
C162 C101 C106 110.4(13) 2_747 . ?
C107 C101 C102 115.5(13) . . ?
C162 C101 C102 105.3(12) 2_747 . ?
C106 C101 C102 116.4(13) . . ?
C110 C102 C103 100.9(11) . . ?
C110 C102 C161 115.5(13) . 2_747 ?
C103 C102 C161 111.9(13) . 2_747 ?
C110 C102 C101 113.5(12) . . ?
C103 C102 C101 111.7(12) . . ?
C161 C102 C101 103.6(12) 2_747 . ?
C104 C103 C112 121.6(15) . . ?
C104 C103 C102 126.1(14) . . ?
C112 C103 C102 106.4(13) . . ?
C103 C104 C115 120.8(15) . . ?
C103 C104 C105 120.2(14) . . ?
C115 C104 C105 109.6(12) . . ?
C106 C105 C117 122.1(14) . . ?
C106 C105 C104 121.2(15) . . ?
C117 C105 C104 105.3(11) . . ?
C105 C106 C120 118.7(14) . . ?
C105 C106 C101 122.8(16) . . ?
C120 C106 C101 110.7(12) . . ?
C108 C107 C121 119.0(14) . . ?
C108 C107 C101 123.5(14) . . ?
C121 C107 C101 110.7(13) . . ?
C107 C108 C124 119.3(13) . . ?
C107 C108 C109 120.2(13) . . ?
C124 C108 C109 108.1(13) . . ?
C110 C109 C126 120.5(14) . . ?
C110 C109 C108 119.8(14) . . ?
C126 C109 C108 106.4(13) . . ?
C109 C110 C111 118.8(14) . . ?
C109 C110 C102 125.2(14) . . ?
C111 C110 C102 110.3(12) . . ?
C128 C111 C110 121.4(14) . . ?
C128 C111 C112 122.7(14) . . ?
C110 C111 C112 106.6(13) . . ?
C113 C112 C103 117.7(14) . . ?
C113 C112 C111 118.1(14) . . ?
C103 C112 C111 111.0(14) . . ?
C113 C112 Ag2 83.2(9) . . ?
C103 C112 Ag2 106.5(10) . . ?
C111 C112 Ag2 117.2(10) . . ?
C112 C113 C114 119.8(14) . . ?
C112 C113 C130 120.3(13) . . ?
C114 C113 C130 107.6(13) . . ?
C112 C113 Ag2 65.6(9) . . ?
C114 C113 Ag2 115.3(10) . . ?
C130 C113 Ag2 123.8(11) . . ?
C115 C114 C113 118.4(13) . . ?
C115 C114 C132 121.4(13) . . ?
C113 C114 C132 107.3(12) . . ?
C114 C115 C104 121.7(14) . . ?
C114 C115 C116 119.4(14) . . ?
C104 C115 C116 108.7(14) . . ?
C115 C116 C134 122.3(14) . . ?
C115 C116 C117 109.0(13) . . ?
C134 C116 C117 116.0(13) . . ?
C118 C117 C105 118.8(13) . . ?
C118 C117 C116 121.7(13) . . ?
C105 C117 C116 107.3(12) . . ?
C119 C118 C136 110.5(14) . . ?
C119 C118 C117 118.3(13) . . ?
C136 C118 C117 118.0(13) . . ?
C118 C119 C120 122.8(15) . . ?
C118 C119 C138 109.7(13) . . ?
C120 C119 C138 117.0(14) . . ?
C119 C120 C106 119.2(15) . . ?
C119 C120 C121 122.4(14) . . ?
C106 C120 C121 106.8(14) . . ?
C122 C121 C107 121.1(18) . . ?
C122 C121 C120 118.8(13) . . ?
C107 C121 C120 109.9(13) . . ?
C123 C122 C121 121.5(17) . . ?
C123 C122 C139 108.1(12) . . ?
C121 C122 C139 119.7(13) . . ?
C122 C123 C124 119.5(14) . . ?
C122 C123 C141 109.6(12) . . ?
C124 C123 C141 117.8(13) . . ?
C123 C124 C108 119.6(13) . . ?
C123 C124 C125 121.7(12) . . ?
C108 C124 C125 107.1(12) . . ?
C143 C125 C126 122.7(13) . . ?
C143 C125 C124 117.4(12) . . ?
C126 C125 C124 107.5(12) . . ?
C127 C126 C125 119.6(13) . . ?
C127 C126 C109 120.0(14) . . ?
C125 C126 C109 111.0(13) . . ?
C126 C127 C128 120.3(13) . . ?
C126 C127 C145 119.2(13) . . ?
C128 C127 C145 109.5(12) . . ?
C111 C128 C127 118.8(14) . . ?
C111 C128 C129 118.8(13) . . ?
C127 C128 C129 109.0(13) . . ?
C130 C129 C146 120.8(13) . . ?
C130 C129 C128 121.0(13) . . ?
C146 C129 C128 105.9(12) . . ?
C129 C130 C131 120.1(12) . . ?
C129 C130 C113 119.1(12) . . ?
C131 C130 C113 108.0(15) . . ?
C148 C131 C132 118.6(14) . . ?
C148 C131 C130 121.9(14) . . ?
C132 C131 C130 107.2(14) . . ?
C133 C132 C131 118.9(14) . . ?
C133 C132 C114 118.8(14) . . ?
C131 C132 C114 110.0(13) . . ?
C132 C133 C150 121.3(14) . . ?
C132 C133 C134 121.5(14) . . ?
C150 C133 C134 105.4(13) . . ?
C135 C134 C116 122.0(14) . . ?
C135 C134 C133 110.2(14) . . ?
C116 C134 C133 116.3(13) . . ?
C134 C135 C136 119.8(12) . . ?
C134 C135 C151 108.7(15) . . ?
C136 C135 C151 118.3(12) . . ?
C118 C136 C135 122.5(14) . . ?
C118 C136 C137 108.6(13) . . ?
C135 C136 C137 118.9(13) . . ?
C153 C137 C136 121.0(14) . . ?
C153 C137 C138 119.0(14) . . ?
C136 C137 C138 106.6(13) . . ?
C139 C138 C119 120.9(14) . . ?
C139 C138 C137 120.3(14) . . ?
C119 C138 C137 104.5(13) . . ?
C138 C139 C140 119.8(14) . . ?
C138 C139 C122 121.0(13) . . ?
C140 C139 C122 108.0(13) . . ?
C154 C140 C139 121.0(12) . . ?
C154 C140 C141 119.9(13) . . ?
C139 C140 C141 106.6(12) . . ?
C142 C141 C123 121.7(13) . . ?
C142 C141 C140 119.3(13) . . ?
C123 C141 C140 107.6(12) . . ?
C141 C142 C143 119.0(13) . . ?
C141 C142 C156 120.3(12) . . ?
C143 C142 C156 107.3(12) . . ?
C125 C143 C142 122.4(13) . . ?
C125 C143 C144 115.2(13) . . ?
C142 C143 C144 111.1(13) . . ?
C145 C144 C143 122.4(13) . . ?
C145 C144 C157 119.0(13) . . ?
C143 C144 C157 105.4(12) . . ?
C144 C145 C127 120.7(14) . . ?
C144 C145 C146 119.8(13) . . ?
C127 C145 C146 106.8(12) . . ?
C147 C146 C145 120.9(12) . . ?
C147 C146 C129 117.5(12) . . ?
C145 C146 C129 108.8(12) . . ?
C146 C147 C158 119.4(11) . . ?
C146 C147 C148 122.1(12) . . ?
C158 C147 C148 106.2(14) . . ?
C131 C148 C149 124.1(14) . . ?
C131 C148 C147 117.5(13) . . ?
C149 C148 C147 106.6(13) . . ?
C150 C149 C148 116.0(13) . . ?
C150 C149 C159 119.3(13) . . ?
C148 C149 C159 112.0(13) . . ?
C149 C150 C133 121.1(13) . . ?
C149 C150 C151 118.5(12) . . ?
C133 C150 C151 109.4(12) . . ?
C152 C151 C135 122.7(12) . . ?
C152 C151 C150 120.4(12) . . ?
C135 C151 C150 106.3(12) . . ?
C151 C152 C153 119.0(13) . . ?
C151 C152 C160 119.9(13) . . ?
C153 C152 C160 107.8(12) . . ?
C137 C153 C154 119.8(13) . . ?
C137 C153 C152 119.9(13) . . ?
C154 C153 C152 109.1(14) . . ?
C140 C154 C153 119.9(12) . . ?
C140 C154 C155 120.3(12) . . ?
C153 C154 C155 107.9(12) . . ?
C156 C155 C154 122.1(13) . . ?
C156 C155 C160 117.3(13) . . ?
C154 C155 C160 109.3(12) . . ?
C155 C156 C157 120.7(13) . . ?
C155 C156 C142 118.1(13) . . ?
C157 C156 C142 109.3(11) . . ?
C158 C157 C156 120.0(12) . . ?
C158 C157 C144 121.9(12) . . ?
C156 C157 C144 106.8(11) . . ?
C157 C158 C147 118.9(12) . . ?
C157 C158 C159 119.6(12) . . ?
C147 C158 C159 110.0(12) . . ?
C160 C159 C149 123.9(13) . . ?
C160 C159 C158 120.2(13) . . ?
C149 C159 C158 105.2(11) . . ?
C159 C160 C155 122.0(13) . . ?
C159 C160 C152 117.9(13) . . ?
C155 C160 C152 105.9(12) . . ?
N3 C161 C102 101.2(12) . 2_757 ?
N3 C161 H16D 111.5 . . ?
C102 C161 H16D 111.5 2_757 . ?
N3 C161 H16E 111.5 . . ?
C102 C161 H16E 111.5 2_757 . ?
H16D C161 H16E 109.3 . . ?
N3 C162 C101 99.8(11) . 2_757 ?
N3 C162 H16F 111.8 . . ?
C101 C162 H16F 111.8 2_757 . ?
N3 C162 H16G 111.8 . . ?
C101 C162 H16G 111.8 2_757 . ?
H16F C162 H16G 109.5 . . ?
N3 C163 H16H 109.5 . . ?
N3 C163 H16I 109.5 . . ?
H16H C163 H16I 109.5 . . ?
N3 C163 H16J 109.5 . . ?
H16H C163 H16J 109.5 . . ?
H16I C163 H16J 109.5 . . ?
C164 O7 H7 109.5 . . ?
O7 C164 H16A 110.0 . . ?
O7 C164 H16B 109.0 . . ?
H16A C164 H16B 109.5 . . ?
O7 C164 H16C 109.4 . . ?
H16A C164 H16C 109.5 . . ?
H16B C164 H16C 109.5 . . ?

loop_
_geom_bond_atom_site_label_1
_geom_bond_atom_site_label_2
_geom_bond_distance
_geom_bond_site_symmetry_2
_geom_bond_publ_flag
Ag1 N1 2.346(12) . ?
Ag1 O1 2.464(10) . ?
Ag1 C11 2.518(15) . ?
Ag1 O2 2.570(11) 2_645 ?
O1 N2 1.284(16) . ?
O2 N2 1.240(14) . ?
O2 Ag1 2.570(11) 2_655 ?
O3 N2 1.299(13) . ?
N1 C61 1.466(17) . ?
N1 C62 1.477(18) . ?
N1 C63 1.480(18) . ?
C1 C6 1.51(2) . ?
C1 C7 1.53(2) . ?
C1 C61 1.580(19) 2_645 ?
C1 C2 1.62(2) . ?
C2 C3 1.49(2) . ?
C2 C10 1.518(18) . ?
C2 C62 1.524(19) 2_645 ?
C3 C4 1.364(19) . ?
C3 C12 1.428(19) . ?
C4 C15 1.444(19) . ?
C4 C5 1.48(2) . ?
C5 C6 1.37(2) . ?
C5 C17 1.443(19) . ?
C6 C20 1.44(2) . ?
C7 C8 1.374(16) . ?
C7 C21 1.442(19) . ?
C8 C24 1.449(19) . ?
C8 C9 1.47(2) . ?
C9 C10 1.36(2) . ?
C9 C26 1.516(18) . ?
C10 C11 1.413(19) . ?
C11 C12 1.413(19) . ?
C11 C28 1.46(2) . ?
C12 C13 1.428(18) . ?
C13 C30 1.43(2) . ?
C13 C14 1.490(18) . ?
C14 C15 1.392(18) . ?
C14 C32 1.447(18) . ?
C15 C16 1.46(2) . ?
C16 C34 1.39(2) . ?
C16 C17 1.43(2) . ?
C17 C18 1.375(19) . ?
C18 C19 1.46(2) . ?
C18 C36 1.458(18) . ?
C19 C20 1.399(15) . ?
C19 C38 1.459(18) . ?
C20 C21 1.444(18) . ?
C21 C22 1.390(19) . ?
C22 C39 1.39(2) . ?
C22 C23 1.44(2) . ?
C23 C24 1.36(2) . ?
C23 C41 1.49(2) . ?
C24 C25 1.409(19) . ?
C25 C43 1.34(2) . ?
C25 C26 1.473(19) . ?
C26 C27 1.404(19) . ?
C27 C45 1.40(2) . ?
C27 C28 1.45(2) . ?
C28 C29 1.41(2) . ?
C29 C30 1.39(2) . ?
C29 C46 1.45(2) . ?
C30 C31 1.38(2) . ?
C31 C48 1.41(2) . ?
C31 C32 1.462(19) . ?
C32 C33 1.411(17) . ?
C33 C50 1.374(17) . ?
C33 C34 1.432(19) . ?
C34 C35 1.409(19) . ?
C35 C36 1.385(18) . ?
C35 C51 1.431(18) . ?
C36 C37 1.470(18) . ?
C37 C53 1.374(17) . ?
C37 C38 1.451(18) . ?
C38 C39 1.44(2) . ?
C39 C40 1.42(2) . ?
C40 C54 1.387(19) . ?
C40 C41 1.440(19) . ?
C41 C42 1.38(2) . ?
C42 C56 1.44(2) . ?
C42 C43 1.51(2) . ?
C43 C44 1.48(2) . ?
C44 C45 1.38(2) . ?
C44 C57 1.464(19) . ?
C45 C46 1.45(2) . ?
C46 C47 1.446(19) . ?
C47 C48 1.400(18) . ?
C47 C58 1.433(19) . ?
C48 C49 1.395(18) . ?
C49 C50 1.457(17) . ?
C49 C59 1.474(19) . ?
C50 C51 1.430(18) . ?
C51 C52 1.44(2) . ?
C52 C60 1.439(17) . ?
C52 C53 1.44(2) . ?
C53 C54 1.475(17) . ?
C54 C55 1.474(19) . ?
C55 C60 1.396(19) . ?
C55 C56 1.42(2) . ?
C56 C57 1.43(2) . ?
C57 C58 1.41(2) . ?
C58 C59 1.436(19) . ?
C59 C60 1.439(19) . ?
C61 C1 1.580(19) 2_655 ?
C61 H61A 0.9900 . ?
C61 H61B 0.9900 . ?
C62 C2 1.524(19) 2_655 ?
C62 H62A 0.9900 . ?
C62 H62B 0.9900 . ?
C63 H63A 0.9800 . ?
C63 H63B 0.9800 . ?
C63 H63C 0.9800 . ?
Ag2 N3 2.347(12) . ?
Ag2 C112 2.473(16) . ?
Ag2 O4 2.514(10) . ?
Ag2 C113 2.697(15) . ?
O4 N4 1.278(17) . ?
O5 N4 1.286(16) . ?
O6 N4 1.231(15) . ?
N3 C161 1.463(19) . ?
N3 C162 1.502(17) . ?
N3 C163 1.511(17) . ?
C101 C107 1.53(2) . ?
C101 C162 1.551(19) 2_747 ?
C101 C106 1.55(2) . ?
C101 C102 1.59(2) . ?
C102 C110 1.55(2) . ?
C102 C103 1.570(19) . ?
C102 C161 1.58(2) 2_747 ?
C103 C104 1.34(2) . ?
C103 C112 1.44(2) . ?
C104 C115 1.385(19) . ?
C104 C105 1.48(2) . ?
C105 C106 1.363(17) . ?
C105 C117 1.431(18) . ?
C106 C120 1.44(2) . ?
C107 C108 1.40(2) . ?
C107 C121 1.41(2) . ?
C108 C124 1.442(18) . ?
C108 C109 1.48(2) . ?
C109 C110 1.36(2) . ?
C109 C126 1.42(2) . ?
C110 C111 1.44(2) . ?
C111 C128 1.370(19) . ?
C111 C112 1.47(2) . ?
C112 C113 1.41(2) . ?
C113 C114 1.454(19) . ?
C113 C130 1.49(2) . ?
C114 C115 1.379(19) . ?
C114 C132 1.474(18) . ?
C115 C116 1.39(2) . ?
C116 C134 1.45(2) . ?
C116 C117 1.460(18) . ?
C117 C118 1.422(19) . ?
C118 C119 1.38(2) . ?
C118 C136 1.40(2) . ?
C119 C120 1.39(2) . ?
C119 C138 1.49(2) . ?
C120 C121 1.46(2) . ?
C121 C122 1.384(16) . ?
C122 C123 1.36(2) . ?
C122 C139 1.471(19) . ?
C123 C124 1.419(19) . ?
C123 C141 1.44(2) . ?
C124 C125 1.481(18) . ?
C125 C143 1.390(19) . ?
C125 C126 1.413(19) . ?
C126 C127 1.382(19) . ?
C127 C128 1.423(18) . ?
C127 C145 1.449(18) . ?
C128 C129 1.472(19) . ?
C129 C130 1.393(19) . ?
C129 C146 1.469(18) . ?
C130 C131 1.48(2) . ?
C131 C148 1.36(2) . ?
C131 C132 1.43(2) . ?
C132 C133 1.36(2) . ?
C133 C150 1.421(18) . ?
C133 C134 1.47(2) . ?
C134 C135 1.38(2) . ?
C135 C136 1.406(19) . ?
C135 C151 1.447(19) . ?
C136 C137 1.47(2) . ?
C137 C153 1.38(2) . ?
C137 C138 1.50(2) . ?
C138 C139 1.35(2) . ?
C139 C140 1.423(18) . ?
C140 C154 1.401(16) . ?
C140 C141 1.450(19) . ?
C141 C142 1.411(19) . ?
C142 C143 1.441(19) . ?
C142 C156 1.493(18) . ?
C143 C144 1.49(2) . ?
C144 C145 1.312(18) . ?
C144 C157 1.541(18) . ?
C145 C146 1.465(18) . ?
C146 C147 1.414(18) . ?
C147 C158 1.452(19) . ?
C147 C148 1.51(2) . ?
C148 C149 1.42(2) . ?
C149 C150 1.385(19) . ?
C149 C159 1.446(19) . ?
C150 C151 1.464(18) . ?
C151 C152 1.383(19) . ?
C152 C153 1.445(19) . ?
C152 C160 1.483(19) . ?
C153 C154 1.432(17) . ?
C154 C155 1.443(19) . ?
C155 C156 1.37(2) . ?
C155 C160 1.459(17) . ?
C156 C157 1.474(18) . ?
C157 C158 1.328(18) . ?
C158 C159 1.473(18) . ?
C159 C160 1.321(18) . ?
C161 C102 1.58(2) 2_757 ?
C161 H16D 0.9900 . ?
C161 H16E 0.9900 . ?
C162 C101 1.551(19) 2_757 ?
C162 H16F 0.9900 . ?
C162 H16G 0.9900 . ?
C163 H16H 0.9800 . ?
C163 H16I 0.9800 . ?
C163 H16J 0.9800 . ?
O7 C164 1.18(3) . ?
O7 H7 0.8400 . ?
C164 H16A 0.9800 . ?
C164 H16B 0.9800 . ?
C164 H16C 0.9800 . ?
